data_7133809
loop_
_publ_author_name
'Barik, Dinabandhu'
'Chakraborty, Nikita'
'Sahoo, Ashish K.'
'Dhara, Hirendra Nath'
'Patel, Bhisma K.'

_publ_section_title
;
 Electron-donor-acceptor (EDA) complex-driven regioselective vicinal and
 oxidative geminal functionalization of alkynes.
;
_journal_issue 86
_journal_name_full 'Chemical communications (Cambridge, England)'
_journal_page_first 12577
_journal_page_last 12580
_journal_paper_doi 10.1039/d4cc04610b
_journal_volume 60
_journal_year 2024
_chemical_formula_sum 'C3.5 H2.83 Cl0.17 N0 O0.5 S0.33'
_chemical_formula_weight 69.49
_space_group_crystal_system triclinic
_space_group_IT_number 2
_space_group_name_Hall '-P 1'
_space_group_name_H-M_alt 'P -1'
_atom_sites_solution_hydrogens geom
_audit_creation_method SHELXL-2018/3
_audit_update_record
;
2024-07-23 deposited with the CCDC.	2024-10-01 downloaded from the CCDC.
;
_cell_angle_alpha 117.3240(10)
_cell_angle_beta 97.055(2)
_cell_angle_gamma 94.082(2)
_cell_formula_units_Z 12
_cell_length_a 8.2512(5)
_cell_length_b 11.5639(8)
_cell_length_c 11.6055(8)
_cell_measurement_reflns_used 9978
_cell_measurement_temperature 298(2)
_cell_measurement_theta_max 26.38
_cell_measurement_theta_min 2.93
_cell_volume 966.08(11)
_computing_structure_refinement 'SHELXL-2018/3 (Sheldrick, 2018)'
_computing_structure_solution 'SHELXT 2018/2 (Sheldrick, 2018)'
_diffrn_ambient_temperature 298(2)
_diffrn_measured_fraction_theta_full 0.978
_diffrn_measured_fraction_theta_max 0.978
_diffrn_measurement_device_type 'Bruker APEX-II CCD'
_diffrn_measurement_method '\f and \w scans'
_diffrn_radiation_type MoK\a
_diffrn_radiation_wavelength 0.71073
_diffrn_reflns_av_R_equivalents 0.0259
_diffrn_reflns_av_unetI/netI 0.0186
_diffrn_reflns_Laue_measured_fraction_full 0.978
_diffrn_reflns_Laue_measured_fraction_max 0.978
_diffrn_reflns_limit_h_max 9
_diffrn_reflns_limit_h_min -9
_diffrn_reflns_limit_k_max 13
_diffrn_reflns_limit_k_min -13
_diffrn_reflns_limit_l_max 13
_diffrn_reflns_limit_l_min -13
_diffrn_reflns_number 20908
_diffrn_reflns_point_group_measured_fraction_full 0.978
_diffrn_reflns_point_group_measured_fraction_max 0.978
_diffrn_reflns_theta_full 25.027
_diffrn_reflns_theta_max 25.027
_diffrn_reflns_theta_min 2.929
_exptl_absorpt_coefficient_mu 0.433
_exptl_crystal_colour yellow
_exptl_crystal_density_diffrn 1.433
_exptl_crystal_description block
_exptl_crystal_F_000 432
_refine_diff_density_max 0.397
_refine_diff_density_min -0.321
_refine_diff_density_rms 0.045
_refine_ls_extinction_method none
_refine_ls_goodness_of_fit_ref 1.421
_refine_ls_hydrogen_treatment constr
_refine_ls_matrix_type full
_refine_ls_number_parameters 245
_refine_ls_number_reflns 3336
_refine_ls_number_restraints 0
_refine_ls_restrained_S_all 1.421
_refine_ls_R_factor_all 0.0506
_refine_ls_R_factor_gt 0.0433
_refine_ls_shift/su_max 0.000
_refine_ls_shift/su_mean 0.000
_refine_ls_structure_factor_coef Fsqd
_refine_ls_weighting_details 'w=1/[\s^2^(Fo^2^)+(0.1000P)^2^] where P=(Fo^2^+2Fc^2^)/3'
_refine_ls_weighting_scheme calc
_refine_ls_wR_factor_gt 0.1605
_refine_ls_wR_factor_ref 0.1735
_reflns_Friedel_coverage 0.000
_reflns_number_gt 2935
_reflns_number_total 3336
_reflns_threshold_expression 'I > 2\s(I)'
_cod_data_source_file d4cc04610b2.cif
_cod_data_source_block BKP_ALTS_0ma_a
_cod_depositor_comments 'Adding full bibliography for 7133809--7133810.cif.'
_cod_original_formula_sum 'C3.50 H2.83 Cl0.17 N0 O0.50 S0.33'
_cod_database_code 7133809
_shelx_shelxl_version_number 2018/3
_shelx_space_group_comment
;
The symmetry employed for this shelxl refinement is uniquely defined
by the following loop, which should always be used as a source of
symmetry information in preference to the above space-group names.
They are only intended as comments.
;

loop_
_space_group_symop_operation_xyz
'x, y, z'
'-x, -y, -z'

loop_
_atom_site_label
_atom_site_type_symbol
_atom_site_fract_x
_atom_site_fract_y
_atom_site_fract_z
_atom_site_U_iso_or_equiv
_atom_site_adp_type
_atom_site_occupancy
_atom_site_site_symmetry_order
_atom_site_calc_flag
_atom_site_refinement_flags_posn
_atom_site_refinement_flags_adp
_atom_site_refinement_flags_occupancy
_atom_site_disorder_assembly
_atom_site_disorder_group
Cl2 Cl -0.03956(9) 0.35539(8) 1.09903(7) 0.0711(3) Uani 1 1 d . . . . .
S1 S 0.52251(7) 0.33693(5) 0.77581(5) 0.0406(2) Uani 1 1 d . . . . .
S2 S 0.34165(9) 0.49836(7) 0.66697(6) 0.0532(3) Uani 1 1 d . . . . .
O1 O 0.1817(2) 0.2340(2) 0.55862(17) 0.0732(6) Uani 1 1 d . . . . .
O2 O 0.4688(2) 0.21896(17) 0.78136(17) 0.0537(5) Uani 1 1 d . . . . .
O3 O 0.6339(2) 0.43978(16) 0.88591(15) 0.0553(5) Uani 1 1 d . . . . .
C1 C 0.0799(3) 0.2490(2) 0.7452(2) 0.0452(6) Uani 1 1 d . . . . .
C2 C 0.0805(3) 0.3161(2) 0.8806(2) 0.0463(6) Uani 1 1 d . . . . .
H2 H 0.156697 0.390771 0.935230 0.056 Uiso 1 1 calc R U . . .
C3 C -0.0342(3) 0.2692(2) 0.9312(3) 0.0491(6) Uani 1 1 d . . . . .
C4 C -0.1475(3) 0.1590(3) 0.8542(3) 0.0590(7) Uani 1 1 d . . . . .
H4 H -0.223521 0.129624 0.891291 0.071 Uiso 1 1 calc R U . . .
C5 C -0.1468(4) 0.0924(3) 0.7208(3) 0.0672(8) Uani 1 1 d . . . . .
H5 H -0.222247 0.016924 0.667431 0.081 Uiso 1 1 calc R U . . .
C6 C -0.0360(3) 0.1366(3) 0.6664(3) 0.0582(7) Uani 1 1 d . . . . .
H6 H -0.037596 0.091536 0.576023 0.070 Uiso 1 1 calc R U . . .
C7 C 0.1945(3) 0.2903(2) 0.6774(2) 0.0487(6) Uani 1 1 d . . . . .
C8 C 0.3350(3) 0.4057(2) 0.7568(2) 0.0407(5) Uani 1 1 d . . . . .
H8 H 0.308783 0.461471 0.843984 0.049 Uiso 1 1 calc R U . . .
C9 C 0.6083(3) 0.2937(2) 0.6333(2) 0.0383(5) Uani 1 1 d . . . . .
C10 C 0.7334(3) 0.3792(2) 0.6318(3) 0.0485(6) Uani 1 1 d . . . . .
H10 H 0.767627 0.462083 0.703750 0.058 Uiso 1 1 calc R U . . .
C11 C 0.8065(3) 0.3385(3) 0.5205(3) 0.0561(7) Uani 1 1 d . . . . .
H11 H 0.889423 0.395655 0.517911 0.067 Uiso 1 1 calc R U . . .
C12 C 0.7591(3) 0.2150(3) 0.4135(3) 0.0552(7) Uani 1 1 d . . . . .
C13 C 0.6330(4) 0.1318(3) 0.4180(3) 0.0552(7) Uani 1 1 d . . . . .
H13 H 0.599030 0.048692 0.346331 0.066 Uiso 1 1 calc R U . . .
C14 C 0.5581(3) 0.1700(2) 0.5257(2) 0.0469(6) Uani 1 1 d . . . . .
H14 H 0.473527 0.113148 0.527041 0.056 Uiso 1 1 calc R U . . .
C15 C 0.4868(3) 0.6399(2) 0.7700(2) 0.0485(6) Uani 1 1 d . . . . .
C16 C 0.5867(4) 0.6852(3) 0.7062(3) 0.0649(8) Uani 1 1 d . . . . .
H16 H 0.579102 0.638189 0.615326 0.078 Uiso 1 1 calc R U . . .
C17 C 0.6964(4) 0.7994(4) 0.7780(4) 0.0810(10) Uani 1 1 d . . . . .
H17 H 0.761766 0.829662 0.734769 0.097 Uiso 1 1 calc R U . . .
C18 C 0.7108(5) 0.8691(3) 0.9120(4) 0.0816(10) Uani 1 1 d . . . . .
H18 H 0.785277 0.946191 0.959958 0.098 Uiso 1 1 calc R U . . .
C19 C 0.6135(5) 0.8232(3) 0.9744(3) 0.0788(10) Uani 1 1 d . . . . .
H19 H 0.624059 0.869231 1.065591 0.095 Uiso 1 1 calc R U . . .
C20 C 0.5017(4) 0.7116(3) 0.9053(3) 0.0607(7) Uani 1 1 d . . . . .
H20 H 0.435101 0.683618 0.949351 0.073 Uiso 1 1 calc R U . . .
C21 C 0.8409(5) 0.1734(4) 0.2948(3) 0.0899(11) Uani 1 1 d . . . . .
H21A H 0.862735 0.084655 0.265023 0.135 Uiso 1 1 calc R U . . .
H21B H 0.942789 0.230708 0.317532 0.135 Uiso 1 1 calc R U . . .
H21C H 0.769364 0.178300 0.225851 0.135 Uiso 1 1 calc R U . . .

loop_
_atom_site_aniso_label
_atom_site_aniso_U_11
_atom_site_aniso_U_22
_atom_site_aniso_U_33
_atom_site_aniso_U_23
_atom_site_aniso_U_13
_atom_site_aniso_U_12
Cl2 0.0732(5) 0.0821(6) 0.0569(5) 0.0322(4) 0.0199(4) -0.0053(4)
S1 0.0418(4) 0.0470(4) 0.0323(4) 0.0188(3) 0.0052(3) 0.0053(3)
S2 0.0642(5) 0.0640(5) 0.0374(4) 0.0274(3) 0.0092(3) 0.0195(3)
O1 0.0624(12) 0.0963(15) 0.0326(10) 0.0098(10) 0.0052(9) -0.0046(10)
O2 0.0632(11) 0.0581(10) 0.0547(11) 0.0383(9) 0.0147(9) 0.0067(8)
O3 0.0534(10) 0.0599(11) 0.0378(10) 0.0138(8) -0.0025(8) 0.0040(8)
C1 0.0395(13) 0.0439(13) 0.0419(13) 0.0124(11) 0.0027(10) 0.0075(10)
C2 0.0451(13) 0.0447(13) 0.0426(14) 0.0172(11) 0.0027(10) -0.0002(10)
C3 0.0449(13) 0.0480(14) 0.0554(15) 0.0257(12) 0.0082(11) 0.0043(11)
C4 0.0479(15) 0.0547(15) 0.075(2) 0.0344(15) 0.0034(13) 0.0000(12)
C5 0.0574(17) 0.0472(15) 0.079(2) 0.0209(15) -0.0052(15) -0.0105(13)
C6 0.0573(16) 0.0461(14) 0.0504(16) 0.0094(12) -0.0068(13) 0.0063(12)
C7 0.0431(13) 0.0550(14) 0.0364(13) 0.0128(11) 0.0026(10) 0.0089(11)
C8 0.0439(12) 0.0464(12) 0.0313(11) 0.0166(10) 0.0097(9) 0.0090(10)
C9 0.0377(12) 0.0414(12) 0.0386(12) 0.0207(10) 0.0086(9) 0.0057(9)
C10 0.0450(13) 0.0467(13) 0.0547(15) 0.0243(12) 0.0106(11) 0.0072(11)
C11 0.0469(14) 0.0677(17) 0.0756(19) 0.0492(16) 0.0205(13) 0.0128(12)
C12 0.0593(16) 0.0695(17) 0.0530(15) 0.0361(14) 0.0237(13) 0.0304(14)
C13 0.0699(17) 0.0491(14) 0.0421(14) 0.0159(12) 0.0134(12) 0.0161(13)
C14 0.0518(14) 0.0433(13) 0.0408(13) 0.0163(11) 0.0086(11) 0.0029(10)
C15 0.0587(15) 0.0578(14) 0.0473(14) 0.0354(12) 0.0203(11) 0.0230(12)
C16 0.080(2) 0.077(2) 0.0629(18) 0.0478(16) 0.0292(15) 0.0240(17)
C17 0.087(2) 0.091(2) 0.101(3) 0.070(2) 0.037(2) 0.014(2)
C18 0.092(2) 0.074(2) 0.086(3) 0.050(2) 0.0046(19) -0.0087(18)
C19 0.112(3) 0.0669(19) 0.0579(19) 0.0347(16) 0.0071(18) -0.0072(18)
C20 0.0771(19) 0.0618(17) 0.0488(16) 0.0304(14) 0.0166(14) 0.0040(14)
C21 0.106(3) 0.125(3) 0.075(2) 0.064(2) 0.054(2) 0.053(2)

loop_
_atom_type_symbol
_atom_type_description
_atom_type_scat_dispersion_real
_atom_type_scat_dispersion_imag
_atom_type_scat_source
C C 0.0033 0.0016 'International Tables Vol C Tables 4.2.6.8 and 6.1.1.4'
H H 0.0000 0.0000 'International Tables Vol C Tables 4.2.6.8 and 6.1.1.4'
N N 0.0061 0.0033 'International Tables Vol C Tables 4.2.6.8 and 6.1.1.4'
O O 0.0106 0.0060 'International Tables Vol C Tables 4.2.6.8 and 6.1.1.4'
S S 0.1246 0.1234 'International Tables Vol C Tables 4.2.6.8 and 6.1.1.4'
Cl Cl 0.1484 0.1585 'International Tables Vol C Tables 4.2.6.8 and 6.1.1.4'

loop_
_geom_angle_atom_site_label_1
_geom_angle_atom_site_label_2
_geom_angle_atom_site_label_3
_geom_angle
_geom_angle_site_symmetry_1
_geom_angle_site_symmetry_3
_geom_angle_publ_flag
O3 S1 O2 118.87(11) . . ?
O3 S1 C9 108.91(11) . . ?
O2 S1 C9 108.59(10) . . ?
O3 S1 C8 106.84(10) . . ?
O2 S1 C8 105.49(11) . . ?
C9 S1 C8 107.60(10) . . ?
C15 S2 C8 104.81(10) . . ?
C2 C1 C6 119.1(3) . . ?
C2 C1 C7 124.0(2) . . ?
C6 C1 C7 116.9(2) . . ?
C3 C2 C1 118.4(2) . . ?
C4 C3 C2 122.5(3) . . ?
C4 C3 Cl2 118.6(2) . . ?
C2 C3 Cl2 118.86(19) . . ?
C3 C4 C5 118.9(3) . . ?
C6 C5 C4 120.4(3) . . ?
C5 C6 C1 120.6(3) . . ?
O1 C7 C1 121.4(2) . . ?
O1 C7 C8 117.9(2) . . ?
C1 C7 C8 120.7(2) . . ?
C7 C8 S2 105.99(15) . . ?
C7 C8 S1 107.63(15) . . ?
S2 C8 S1 115.20(12) . . ?
C10 C9 C14 120.4(2) . . ?
C10 C9 S1 119.94(18) . . ?
C14 C9 S1 119.49(17) . . ?
C9 C10 C11 118.6(2) . . ?
C12 C11 C10 121.5(2) . . ?
C11 C12 C13 118.5(2) . . ?
C11 C12 C21 120.3(3) . . ?
C13 C12 C21 121.2(3) . . ?
C14 C13 C12 121.1(2) . . ?
C13 C14 C9 119.9(2) . . ?
C20 C15 C16 118.6(3) . . ?
C20 C15 S2 125.4(2) . . ?
C16 C15 S2 115.9(2) . . ?
C17 C16 C15 119.9(3) . . ?
C18 C17 C16 120.9(3) . . ?
C17 C18 C19 118.9(3) . . ?
C20 C19 C18 121.3(3) . . ?
C19 C20 C15 120.3(3) . . ?

loop_
_geom_bond_atom_site_label_1
_geom_bond_atom_site_label_2
_geom_bond_distance
_geom_bond_site_symmetry_2
_geom_bond_publ_flag
Cl2 C3 1.742(3) . ?
S1 O3 1.4327(17) . ?
S1 O2 1.4364(17) . ?
S1 C9 1.751(2) . ?
S1 C8 1.824(2) . ?
S2 C15 1.766(3) . ?
S2 C8 1.808(2) . ?
O1 C7 1.211(3) . ?
C1 C2 1.396(3) . ?
C1 C6 1.399(4) . ?
C1 C7 1.485(4) . ?
C2 C3 1.376(3) . ?
C3 C4 1.369(4) . ?
C4 C5 1.378(4) . ?
C5 C6 1.367(4) . ?
C7 C8 1.537(3) . ?
C9 C10 1.385(3) . ?
C9 C14 1.388(3) . ?
C10 C11 1.389(4) . ?
C11 C12 1.381(4) . ?
C12 C13 1.387(4) . ?
C12 C21 1.501(4) . ?
C13 C14 1.365(3) . ?
C15 C20 1.382(4) . ?
C15 C16 1.394(4) . ?
C16 C17 1.376(5) . ?
C17 C18 1.368(5) . ?
C18 C19 1.373(5) . ?
C19 C20 1.363(4) . ?
